data_1575844
loop_
_publ_author_name
'Yang, Yang'
'Bai, Guishun'
'Qin, Mengmeng'
'Wang, Juelian'
'Yang, Yihuan'
'Wang, Hong'
'Bonne, Damien'
'Rodriguez, Jean'
'Bao, Xiaoze'

_publ_section_title
;
 Atroposelective synthesis of sterically hindered stereochemically complex
 BINOL derivatives <i>via</i> central-to-axial chirality induction.
;
_journal_issue 41
_journal_name_full 'Chemical science'
_journal_page_first 19342
_journal_page_last 19349
_journal_paper_doi 10.1039/d5sc05212b
_journal_volume 16
_journal_year 2025
_chemical_absolute_configuration ad
_chemical_formula_moiety 'C36 H22 N2 O8'
_chemical_formula_sum 'C36 H22 N2 O8'
_chemical_formula_weight 610.55
_space_group_crystal_system orthorhombic
_space_group_IT_number 19
_space_group_name_Hall 'P 2ac 2ab'
_space_group_name_H-M_alt 'P 21 21 21'
_atom_sites_solution_hydrogens geom
_atom_sites_solution_primary dual
_audit_creation_date 2023-07-17
_audit_creation_method
;
Olex2 1.5
(compiled 2022.04.07 svn.rca3783a0 for OlexSys, GUI svn.r6498)
;
_audit_update_record
;
2025-06-17 deposited with the CCDC.	2025-09-11 downloaded from the CCDC.
;
_cell_angle_alpha 90
_cell_angle_beta 90
_cell_angle_gamma 90
_cell_formula_units_Z 4
_cell_length_a 10.9974(6)
_cell_length_b 14.0650(8)
_cell_length_c 18.8512(11)
_cell_measurement_reflns_used 9621
_cell_measurement_temperature 193.00
_cell_measurement_theta_max 57.04
_cell_measurement_theta_min 4.05
_cell_volume 2915.9(3)
_computing_cell_refinement 'SAINT V8.40B (Bruker, 2019)'
_computing_data_collection 'APEX4 V2022.10-1 (Bruker, 2022)'
_computing_data_reduction 'SAINT V8.40B (Bruker, 2019)'
_computing_molecular_graphics 'Olex2 1.5 (Dolomanov et al., 2009)'
_computing_publication_material 'Olex2 1.5 (Dolomanov et al., 2009)'
_computing_structure_refinement 'SHELXL 2019/3 (Sheldrick, 2015)'
_computing_structure_solution 'SHELXT  (Sheldrick, 2015)'
_diffrn_ambient_temperature 193.00
_diffrn_detector CPAD
_diffrn_detector_area_resol_mean 7.41
_diffrn_detector_type 'Bruker PHOTON II'
_diffrn_measured_fraction_theta_full 0.997
_diffrn_measured_fraction_theta_max 0.994
_diffrn_measurement_device 'four-circle diffractometer'
_diffrn_measurement_device_type 'Bruker D8 VENTURE Metaljet PHOTON II'
_diffrn_measurement_method '\w and \f shutterless scans'
_diffrn_measurement_specimen_support 'nylon loop'
_diffrn_radiation_monochromator 'Helios Multi-layer Optic'
_diffrn_radiation_probe x-ray
_diffrn_radiation_type GaK\a
_diffrn_radiation_wavelength 1.34139
_diffrn_reflns_av_R_equivalents 0.0426
_diffrn_reflns_av_unetI/netI 0.0168
_diffrn_reflns_Laue_measured_fraction_full 0.997
_diffrn_reflns_Laue_measured_fraction_max 0.994
_diffrn_reflns_limit_h_max 14
_diffrn_reflns_limit_h_min -14
_diffrn_reflns_limit_k_max 18
_diffrn_reflns_limit_k_min -18
_diffrn_reflns_limit_l_max 24
_diffrn_reflns_limit_l_min -24
_diffrn_reflns_number 126214
_diffrn_reflns_point_group_measured_fraction_full 0.998
_diffrn_reflns_point_group_measured_fraction_max 0.992
_diffrn_reflns_theta_full 53.594
_diffrn_reflns_theta_max 60.375
_diffrn_reflns_theta_min 3.411
_diffrn_source MetalJet
_diffrn_source_current 2.86
_diffrn_source_power 0.19937059999999998
_diffrn_source_type 'Liquid Metal source'
_diffrn_source_voltage 69.71
_diffrn_standards_number 0
_exptl_absorpt_coefficient_mu 0.526
_exptl_absorpt_correction_T_max 0.7518
_exptl_absorpt_correction_T_min 0.7071
_exptl_absorpt_correction_type multi-scan
_exptl_absorpt_process_details
;
SADABS-2016/2 (Bruker,2016/2) was used for absorption correction.
wR2(int) was 0.1393 before and 0.0509 after correction.
The Ratio of minimum to maximum transmission is 0.9405.
The \l/2 correction factor is Not present.
;
_exptl_crystal_density_diffrn 1.391
_exptl_crystal_description block
_exptl_crystal_F_000 1264
_exptl_crystal_size_max 0.13
_exptl_crystal_size_mid 0.12
_exptl_crystal_size_min 0.1
_refine_diff_density_max 0.141
_refine_diff_density_min -0.201
_refine_diff_density_rms 0.036
_refine_ls_abs_structure_details
;
 Flack x determined using 2474 quotients [(I+)-(I-)]/[(I+)+(I-)]
 (Parsons, Flack and Wagner, Acta Cryst. B69 (2013) 249-259).
;
_refine_ls_abs_structure_Flack -0.03(4)
_refine_ls_extinction_method none
_refine_ls_goodness_of_fit_ref 1.071
_refine_ls_hydrogen_treatment constr
_refine_ls_matrix_type full
_refine_ls_number_parameters 415
_refine_ls_number_reflns 6610
_refine_ls_number_restraints 0
_refine_ls_restrained_S_all 1.071
_refine_ls_R_factor_all 0.0403
_refine_ls_R_factor_gt 0.0338
_refine_ls_shift/su_max 0.000
_refine_ls_shift/su_mean 0.000
_refine_ls_structure_factor_coef Fsqd
_refine_ls_weighting_details 'w=1/[\s^2^(Fo^2^)+(0.0440P)^2^+0.4266P] where P=(Fo^2^+2Fc^2^)/3'
_refine_ls_weighting_scheme calc
_refine_ls_wR_factor_gt 0.0804
_refine_ls_wR_factor_ref 0.0840
_reflns_Friedel_coverage 0.782
_reflns_Friedel_fraction_full 1.000
_reflns_Friedel_fraction_max 0.990
_reflns_number_gt 5948
_reflns_number_total 6610
_reflns_threshold_expression 'I > 2\s(I)'
_cod_data_source_file d5sc05212b2.cif
_cod_data_source_block 230715zh_zhcz131140_0m
_cod_depositor_comments
;
The following automatic conversions were performed:

data item '_diffrn_radiation_probe' value 'X-ray' was changed to
'x-ray' in accordance with the
/home/data/users/saulius/crontab/automatic-downloads/rss-feeds/RSC/lib/dictionaries/cif_core.dic
dictionary named 'cif_core.dic' version 2.4.2 last updated on
2011-04-26.

Automatic conversion script
Id: cif_fix_values 8170 2020-07-09 18:12:32Z antanas 

 Adding full bibliography for 1575843--1575846.cif.
;
_cod_database_code 1575844
_shelx_shelxl_version_number 2019/3
_shelx_space_group_comment
;
The symmetry employed for this shelxl refinement is uniquely defined
by the following loop, which should always be used as a source of
symmetry information in preference to the above space-group names.
They are only intended as comments.
;
_shelx_estimated_absorpt_t_max 0.949
_shelx_estimated_absorpt_t_min 0.935
_olex2_refinement_description
;
1. Fixed Uiso
 At 1.2 times of:
  All C(H) groups
2.a Ternary CH refined with riding coordinates:
 C29(H29), C2(H2), C30(H30), C1(H1)
2.b Aromatic/amide H refined with riding coordinates:
 C11(H11), C24(H24), C23(H23), C12(H12), C21(H21), C20(H20), C36(H36),
 C14(H14), C15(H15), C32(H32), C4(H4), C35(H35), C8(H8), C34(H34), C5(H5),
 C7(H7), C33(H33), C6(H6)
;
_olex2_submission_special_instructions 'No special instructions were received'
_site XU

loop_
_space_group_symop_operation_xyz
'x, y, z'
'-x+1/2, -y, z+1/2'
'-x, y+1/2, -z+1/2'
'x+1/2, -y+1/2, -z'

loop_
_atom_site_label
_atom_site_type_symbol
_atom_site_fract_x
_atom_site_fract_y
_atom_site_fract_z
_atom_site_U_iso_or_equiv
_atom_site_adp_type
_atom_site_occupancy
_atom_site_site_symmetry_order
_atom_site_calc_flag
_atom_site_refinement_flags_posn
_atom_site_refinement_flags_adp
_atom_site_refinement_flags_occupancy
_atom_site_disorder_assembly
_atom_site_disorder_group
O5 O 0.51914(12) 0.57535(10) 0.32998(7) 0.0358(3) Uani 1 1 d . . . . .
O6 O 0.05475(13) 0.38835(11) 0.55489(8) 0.0388(3) Uani 1 1 d . . . . .
O3 O 0.22318(14) 0.23113(10) 0.23418(8) 0.0406(3) Uani 1 1 d . . . . .
O4 O 0.41917(14) 0.60314(12) 0.22911(7) 0.0437(4) Uani 1 1 d . . . . .
N1 N 0.25699(16) 0.15944(13) 0.34608(10) 0.0405(4) Uani 1 1 d . . . . .
O2 O 0.16665(19) 0.11252(15) 0.33294(11) 0.0682(6) Uani 1 1 d . . . . .
O1 O 0.30812(17) 0.16126(17) 0.40259(11) 0.0725(6) Uani 1 1 d . . . . .
O8 O -0.0425(2) 0.31258(14) 0.38886(10) 0.0739(7) Uani 1 1 d . . . . .
C27 C 0.32322(16) 0.48121(12) 0.46794(9) 0.0258(4) Uani 1 1 d . . . . .
O7 O 0.0664(2) 0.24500(12) 0.46881(12) 0.0714(6) Uani 1 1 d . . . . .
C28 C 0.36555(16) 0.52304(12) 0.40385(10) 0.0265(4) Uani 1 1 d . . . . .
N2 N 0.00891(19) 0.31134(13) 0.44566(11) 0.0464(5) Uani 1 1 d . . . . .
C26 C 0.20119(17) 0.45805(13) 0.48496(10) 0.0272(4) Uani 1 1 d . . . . .
C29 C 0.08018(17) 0.47826(13) 0.44976(10) 0.0285(4) Uani 1 1 d . . . . .
H29 H 0.083873 0.464279 0.397789 0.034 Uiso 1 1 calc R U . . .
C17 C 0.23456(16) 0.47102(13) 0.29626(9) 0.0255(4) Uani 1 1 d . . . . .
C13 C 0.12828(17) 0.50989(14) 0.26665(10) 0.0302(4) Uani 1 1 d . . . . .
C9 C 0.26053(16) 0.37632(13) 0.28628(9) 0.0262(4) Uani 1 1 d . . . . .
C18 C 0.41575(18) 0.57827(14) 0.28925(10) 0.0325(4) Uani 1 1 d . . . . .
C2 C 0.36373(17) 0.31275(14) 0.30970(11) 0.0311(4) Uani 1 1 d . . . . .
H2 H 0.370700 0.313348 0.362588 0.037 Uiso 1 1 calc R U . . .
C16 C 0.30398(17) 0.54842(13) 0.33480(10) 0.0278(4) Uani 1 1 d . . . . .
C11 C 0.07803(19) 0.35951(15) 0.21329(11) 0.0392(5) Uani 1 1 d . . . . .
H11 H 0.027010 0.320848 0.184631 0.047 Uiso 1 1 calc R U . . .
C31 C 0.02946(17) 0.57721(14) 0.46309(10) 0.0311(4) Uani 1 1 d . . . . .
C25 C 0.17735(17) 0.41018(14) 0.54699(10) 0.0319(4) Uani 1 1 d . . . . .
C24 C 0.2632(2) 0.38440(15) 0.59761(10) 0.0365(4) Uani 1 1 d . . . . .
H24 H 0.241511 0.351168 0.639605 0.044 Uiso 1 1 calc R U . . .
C22 C 0.41396(18) 0.45732(13) 0.51995(10) 0.0291(4) Uani 1 1 d . . . . .
C23 C 0.38025(18) 0.40958(14) 0.58345(10) 0.0328(4) Uani 1 1 d . . . . .
H23 H 0.441545 0.394737 0.617192 0.039 Uiso 1 1 calc R U . . .
C12 C 0.05070(18) 0.45445(16) 0.22593(11) 0.0378(5) Uani 1 1 d . . . . .
H12 H -0.021246 0.481459 0.206646 0.045 Uiso 1 1 calc R U . . .
C19 C 0.48781(18) 0.53908(13) 0.39626(10) 0.0302(4) Uani 1 1 d . . . . .
C10 C 0.18190(18) 0.32373(14) 0.24392(11) 0.0328(4) Uani 1 1 d . . . . .
C3 C 0.48523(18) 0.33860(14) 0.27624(12) 0.0366(4) Uani 1 1 d . . . . .
C21 C 0.53843(18) 0.47765(14) 0.50774(11) 0.0339(4) Uani 1 1 d . . . . .
H21 H 0.596359 0.461959 0.543246 0.041 Uiso 1 1 calc R U . . .
C20 C 0.57726(18) 0.51911(14) 0.44645(11) 0.0357(4) Uani 1 1 d . . . . .
H20 H 0.660507 0.533552 0.438406 0.043 Uiso 1 1 calc R U . . .
C36 C -0.07498(19) 0.60545(16) 0.42697(11) 0.0382(4) Uani 1 1 d . . . . .
H36 H -0.112213 0.562953 0.394379 0.046 Uiso 1 1 calc R U . . .
C14 C 0.12089(18) 0.60925(15) 0.28908(11) 0.0367(4) Uani 1 1 d . . . . .
H14 H 0.057751 0.651956 0.276139 0.044 Uiso 1 1 calc R U . . .
C15 C 0.21538(19) 0.63145(14) 0.33031(11) 0.0341(4) Uani 1 1 d . . . . .
H15 H 0.225915 0.690773 0.353606 0.041 Uiso 1 1 calc R U . . .
C30 C 0.00222(18) 0.40385(14) 0.48877(10) 0.0347(4) Uani 1 1 d . . . . .
H30 H -0.083760 0.426034 0.493682 0.042 Uiso 1 1 calc R U . . .
C1 C 0.31467(18) 0.21588(14) 0.28431(11) 0.0350(4) Uani 1 1 d . . . . .
H1 H 0.382033 0.178005 0.262604 0.042 Uiso 1 1 calc R U . . .
C32 C 0.0824(2) 0.64023(16) 0.51039(13) 0.0448(5) Uani 1 1 d . . . . .
H32 H 0.153589 0.622306 0.535591 0.054 Uiso 1 1 calc R U . . .
C4 C 0.5916(2) 0.33106(17) 0.31500(16) 0.0523(6) Uani 1 1 d . . . . .
H4 H 0.589515 0.309357 0.362703 0.063 Uiso 1 1 calc R U . . .
C35 C -0.1252(2) 0.69421(17) 0.43778(13) 0.0474(6) Uani 1 1 d . . . . .
H35 H -0.196612 0.712418 0.412864 0.057 Uiso 1 1 calc R U . . .
C8 C 0.4918(2) 0.3697(2) 0.20681(14) 0.0525(6) Uani 1 1 d . . . . .
H8 H 0.419355 0.374766 0.179589 0.063 Uiso 1 1 calc R U . . .
C34 C -0.0713(3) 0.75648(18) 0.48497(15) 0.0570(7) Uani 1 1 d . . . . .
H34 H -0.105310 0.817768 0.492477 0.068 Uiso 1 1 calc R U . . .
C5 C 0.7029(2) 0.3558(2) 0.2831(2) 0.0716(10) Uani 1 1 d . . . . .
H5 H 0.776142 0.350968 0.309558 0.086 Uiso 1 1 calc R U . . .
C7 C 0.6026(3) 0.3939(2) 0.17612(19) 0.0697(8) Uani 1 1 d . . . . .
H7 H 0.605281 0.415242 0.128345 0.084 Uiso 1 1 calc R U . . .
C33 C 0.0318(3) 0.72929(19) 0.52107(16) 0.0616(7) Uani 1 1 d . . . . .
H33 H 0.068692 0.772036 0.553623 0.074 Uiso 1 1 calc R U . . .
C6 C 0.7066(3) 0.3870(2) 0.2141(2) 0.0723(9) Uani 1 1 d . . . . .
H6 H 0.782138 0.403638 0.193060 0.087 Uiso 1 1 calc R U . . .

loop_
_atom_site_aniso_label
_atom_site_aniso_U_11
_atom_site_aniso_U_22
_atom_site_aniso_U_33
_atom_site_aniso_U_23
_atom_site_aniso_U_13
_atom_site_aniso_U_12
O5 0.0290(7) 0.0404(8) 0.0379(7) 0.0090(6) 0.0021(6) -0.0093(6)
O6 0.0322(7) 0.0477(8) 0.0364(7) 0.0089(6) 0.0059(6) -0.0052(6)
O3 0.0469(8) 0.0308(7) 0.0442(8) -0.0053(6) -0.0081(7) -0.0010(6)
O4 0.0425(8) 0.0526(9) 0.0362(8) 0.0131(7) 0.0016(6) -0.0120(7)
N1 0.0320(9) 0.0362(9) 0.0534(11) 0.0067(8) 0.0071(8) 0.0047(7)
O2 0.0698(12) 0.0682(13) 0.0667(12) -0.0043(10) 0.0148(10) -0.0364(10)
O1 0.0469(10) 0.1018(17) 0.0689(12) 0.0462(12) -0.0142(9) -0.0078(11)
O8 0.1099(18) 0.0508(11) 0.0609(11) 0.0025(9) -0.0273(12) -0.0274(11)
C27 0.0283(9) 0.0202(8) 0.0291(9) -0.0026(7) 0.0012(7) -0.0012(7)
O7 0.0698(13) 0.0369(9) 0.1076(16) -0.0083(10) -0.0279(12) 0.0014(9)
C28 0.0277(9) 0.0219(8) 0.0300(9) -0.0008(7) 0.0002(7) -0.0026(7)
N2 0.0481(11) 0.0368(9) 0.0543(11) 0.0040(9) -0.0036(10) -0.0158(9)
C26 0.0293(9) 0.0243(8) 0.0280(8) -0.0013(7) 0.0020(7) -0.0007(7)
C29 0.0266(8) 0.0276(9) 0.0312(9) -0.0004(7) 0.0027(7) -0.0019(7)
C17 0.0227(8) 0.0282(9) 0.0257(8) 0.0027(7) 0.0022(7) -0.0015(7)
C13 0.0257(8) 0.0319(9) 0.0330(9) 0.0077(8) 0.0007(7) 0.0009(7)
C9 0.0246(8) 0.0274(9) 0.0268(8) 0.0020(7) 0.0013(7) -0.0005(7)
C18 0.0311(9) 0.0301(9) 0.0363(10) 0.0051(8) 0.0005(8) -0.0056(8)
C2 0.0294(9) 0.0291(9) 0.0349(10) -0.0013(8) -0.0010(7) 0.0044(8)
C16 0.0275(9) 0.0248(8) 0.0311(9) 0.0036(7) 0.0020(7) -0.0023(7)
C11 0.0351(10) 0.0394(11) 0.0430(11) 0.0038(9) -0.0124(9) -0.0102(9)
C31 0.0289(9) 0.0309(9) 0.0337(10) 0.0022(8) 0.0047(7) 0.0012(8)
C25 0.0313(9) 0.0323(9) 0.0320(10) 0.0001(8) 0.0052(8) -0.0026(8)
C24 0.0415(11) 0.0395(11) 0.0285(9) 0.0039(8) 0.0034(8) 0.0013(9)
C22 0.0316(9) 0.0256(8) 0.0301(9) -0.0035(7) -0.0021(8) 0.0016(7)
C23 0.0360(10) 0.0330(10) 0.0294(9) -0.0011(8) -0.0035(8) 0.0042(8)
C12 0.0266(9) 0.0429(11) 0.0439(11) 0.0137(9) -0.0067(8) -0.0039(8)
C19 0.0302(9) 0.0270(9) 0.0334(9) 0.0024(7) 0.0012(8) -0.0053(7)
C10 0.0334(10) 0.0291(9) 0.0358(10) 0.0012(8) -0.0014(8) -0.0042(8)
C3 0.0258(9) 0.0290(9) 0.0551(12) -0.0052(9) -0.0023(9) 0.0021(8)
C21 0.0305(9) 0.0332(10) 0.0382(10) 0.0003(8) -0.0067(8) -0.0010(8)
C20 0.0257(9) 0.0369(10) 0.0446(11) 0.0018(9) -0.0032(8) -0.0040(8)
C36 0.0290(10) 0.0422(11) 0.0434(11) 0.0003(9) 0.0006(8) 0.0025(9)
C14 0.0347(10) 0.0328(10) 0.0425(11) 0.0104(9) 0.0040(9) 0.0066(8)
C15 0.0409(11) 0.0242(9) 0.0371(10) 0.0034(7) 0.0036(8) 0.0016(8)
C30 0.0296(9) 0.0357(10) 0.0388(10) 0.0045(8) 0.0026(8) -0.0038(8)
C1 0.0335(10) 0.0303(9) 0.0414(11) 0.0002(8) 0.0066(9) 0.0028(8)
C32 0.0427(11) 0.0377(11) 0.0540(13) -0.0097(10) -0.0111(11) 0.0080(10)
C4 0.0355(11) 0.0400(12) 0.0813(18) -0.0070(12) -0.0166(12) 0.0043(10)
C35 0.0382(12) 0.0496(13) 0.0544(14) 0.0069(11) -0.0005(10) 0.0131(10)
C8 0.0322(11) 0.0680(16) 0.0574(14) 0.0053(12) 0.0096(11) -0.0018(11)
C34 0.0578(15) 0.0398(12) 0.0735(17) -0.0065(12) -0.0045(14) 0.0173(12)
C5 0.0292(12) 0.0551(16) 0.130(3) -0.0189(18) -0.0179(15) 0.0022(11)
C7 0.0462(15) 0.076(2) 0.087(2) 0.0079(16) 0.0256(15) -0.0049(14)
C33 0.0644(16) 0.0425(13) 0.0779(18) -0.0210(13) -0.0183(14) 0.0134(12)
C6 0.0357(13) 0.0554(16) 0.126(3) -0.0031(18) 0.0178(16) -0.0044(12)

loop_
_atom_type_symbol
_atom_type_description
_atom_type_scat_dispersion_real
_atom_type_scat_dispersion_imag
_atom_type_scat_source
C C 0.0137 0.0067 'International Tables Vol C Tables 4.2.6.8 and 6.1.1.4'
H H 0.0000 0.0000 'International Tables Vol C Tables 4.2.6.8 and 6.1.1.4'
N N 0.0241 0.0134 'International Tables Vol C Tables 4.2.6.8 and 6.1.1.4'
O O 0.0389 0.0241 'International Tables Vol C Tables 4.2.6.8 and 6.1.1.4'

loop_
_geom_angle_atom_site_label_1
_geom_angle_atom_site_label_2
_geom_angle_atom_site_label_3
_geom_angle
_geom_angle_site_symmetry_1
_geom_angle_site_symmetry_3
_geom_angle_publ_flag
C18 O5 C19 107.93(15) . . ?
C25 O6 C30 105.79(15) . . ?
C10 O3 C1 106.83(15) . . ?
O2 N1 C1 117.38(19) . . ?
O1 N1 O2 124.9(2) . . ?
O1 N1 C1 117.63(18) . . ?
C28 C27 C22 116.65(16) . . ?
C26 C27 C28 126.67(17) . . ?
C26 C27 C22 116.65(16) . . ?
C27 C28 C16 133.10(17) . . ?
C19 C28 C27 118.54(17) . . ?
C19 C28 C16 108.12(16) . . ?
O8 N2 C30 115.7(2) . . ?
O7 N2 O8 125.1(2) . . ?
O7 N2 C30 119.21(19) . . ?
C27 C26 C29 133.60(16) . . ?
C25 C26 C27 119.05(17) . . ?
C25 C26 C29 107.29(16) . . ?
C26 C29 H29 110.9 . . ?
C26 C29 C31 114.96(15) . . ?
C26 C29 C30 98.77(15) . . ?
C31 C29 H29 110.9 . . ?
C31 C29 C30 109.81(16) . . ?
C30 C29 H29 110.9 . . ?
C13 C17 C16 109.26(16) . . ?
C9 C17 C13 119.67(17) . . ?
C9 C17 C16 131.06(16) . . ?
C17 C13 C14 107.64(17) . . ?
C12 C13 C17 120.82(18) . . ?
C12 C13 C14 131.52(18) . . ?
C17 C9 C2 133.58(17) . . ?
C17 C9 C10 117.70(17) . . ?
C10 C9 C2 108.67(16) . . ?
O5 C18 C16 109.72(15) . . ?
O4 C18 O5 121.11(18) . . ?
O4 C18 C16 129.14(18) . . ?
C9 C2 H2 110.1 . . ?
C9 C2 C3 113.39(16) . . ?
C9 C2 C1 99.76(15) . . ?
C3 C2 H2 110.1 . . ?
C3 C2 C1 112.94(16) . . ?
C1 C2 H2 110.1 . . ?
C28 C16 C17 117.99(15) . . ?
C28 C16 C18 100.67(15) . . ?
C28 C16 C15 121.06(16) . . ?
C17 C16 C18 109.09(15) . . ?
C17 C16 C15 101.65(15) . . ?
C15 C16 C18 105.52(15) . . ?
C12 C11 H11 121.3 . . ?
C10 C11 H11 121.3 . . ?
C10 C11 C12 117.35(19) . . ?
C36 C31 C29 118.87(18) . . ?
C32 C31 C29 122.55(18) . . ?
C32 C31 C36 118.58(19) . . ?
C26 C25 O6 112.59(17) . . ?
C26 C25 C24 125.58(18) . . ?
C24 C25 O6 121.84(17) . . ?
C25 C24 H24 122.0 . . ?
C23 C24 C25 116.10(18) . . ?
C23 C24 H24 122.0 . . ?
C23 C22 C27 120.22(17) . . ?
C21 C22 C27 120.81(17) . . ?
C21 C22 C23 118.94(18) . . ?
C24 C23 C22 122.31(18) . . ?
C24 C23 H23 118.8 . . ?
C22 C23 H23 118.8 . . ?
C13 C12 C11 120.13(18) . . ?
C13 C12 H12 119.9 . . ?
C11 C12 H12 119.9 . . ?
O5 C19 C20 120.55(17) . . ?
C28 C19 O5 113.36(17) . . ?
C28 C19 C20 126.04(18) . . ?
C9 C10 O3 111.77(16) . . ?
C11 C10 O3 123.93(18) . . ?
C11 C10 C9 124.27(19) . . ?
C4 C3 C2 120.3(2) . . ?
C8 C3 C2 120.93(19) . . ?
C8 C3 C4 118.7(2) . . ?
C22 C21 H21 119.1 . . ?
C20 C21 C22 121.78(18) . . ?
C20 C21 H21 119.1 . . ?
C19 C20 H20 121.9 . . ?
C21 C20 C19 116.15(18) . . ?
C21 C20 H20 121.9 . . ?
C31 C36 H36 119.5 . . ?
C35 C36 C31 121.1(2) . . ?
C35 C36 H36 119.5 . . ?
C13 C14 H14 124.8 . . ?
C15 C14 C13 110.41(17) . . ?
C15 C14 H14 124.8 . . ?
C16 C15 H15 124.7 . . ?
C14 C15 C16 110.55(17) . . ?
C14 C15 H15 124.7 . . ?
O6 C30 N2 108.76(16) . . ?
O6 C30 C29 107.65(16) . . ?
O6 C30 H30 111.0 . . ?
N2 C30 C29 107.24(15) . . ?
N2 C30 H30 111.0 . . ?
C29 C30 H30 111.0 . . ?
O3 C1 N1 107.03(16) . . ?
O3 C1 C2 109.05(16) . . ?
O3 C1 H1 109.8 . . ?
N1 C1 H1 109.8 . . ?
C2 C1 N1 111.32(17) . . ?
C2 C1 H1 109.8 . . ?
C31 C32 H32 119.9 . . ?
C33 C32 C31 120.2(2) . . ?
C33 C32 H32 119.9 . . ?
C3 C4 H4 120.3 . . ?
C3 C4 C5 119.4(3) . . ?
C5 C4 H4 120.3 . . ?
C36 C35 H35 120.1 . . ?
C36 C35 C34 119.8(2) . . ?
C34 C35 H35 120.1 . . ?
C3 C8 H8 119.4 . . ?
C3 C8 C7 121.1(3) . . ?
C7 C8 H8 119.4 . . ?
C35 C34 H34 120.2 . . ?
C33 C34 C35 119.7(2) . . ?
C33 C34 H34 120.2 . . ?
C4 C5 H5 119.7 . . ?
C6 C5 C4 120.6(3) . . ?
C6 C5 H5 119.7 . . ?
C8 C7 H7 119.9 . . ?
C6 C7 C8 120.2(3) . . ?
C6 C7 H7 119.9 . . ?
C32 C33 H33 119.7 . . ?
C34 C33 C32 120.7(2) . . ?
C34 C33 H33 119.7 . . ?
C5 C6 H6 120.0 . . ?
C7 C6 C5 119.9(3) . . ?
C7 C6 H6 120.0 . . ?

loop_
_geom_bond_atom_site_label_1
_geom_bond_atom_site_label_2
_geom_bond_distance
_geom_bond_site_symmetry_2
_geom_bond_publ_flag
O5 C18 1.373(2) . ?
O5 C19 1.393(2) . ?
O6 C25 1.391(2) . ?
O6 C30 1.391(2) . ?
O3 C10 1.391(2) . ?
O3 C1 1.397(3) . ?
O4 C18 1.187(2) . ?
N1 O2 1.218(3) . ?
N1 O1 1.205(3) . ?
N1 C1 1.546(3) . ?
O8 N2 1.211(3) . ?
C27 C28 1.422(3) . ?
C27 C26 1.418(3) . ?
C27 C22 1.439(3) . ?
O7 N2 1.208(3) . ?
C28 C16 1.510(3) . ?
C28 C19 1.371(3) . ?
N2 C30 1.536(3) . ?
C26 C29 1.514(3) . ?
C26 C25 1.375(3) . ?
C29 H29 1.0000 . ?
C29 C31 1.520(3) . ?
C29 C30 1.540(3) . ?
C17 C13 1.406(3) . ?
C17 C9 1.375(3) . ?
C17 C16 1.515(3) . ?
C13 C12 1.388(3) . ?
C13 C14 1.462(3) . ?
C9 C2 1.511(3) . ?
C9 C10 1.390(3) . ?
C18 C16 1.557(3) . ?
C2 H2 1.0000 . ?
C2 C3 1.522(3) . ?
C2 C1 1.541(3) . ?
C16 C15 1.523(3) . ?
C11 H11 0.9500 . ?
C11 C12 1.389(3) . ?
C11 C10 1.375(3) . ?
C31 C36 1.393(3) . ?
C31 C32 1.386(3) . ?
C25 C24 1.391(3) . ?
C24 H24 0.9500 . ?
C24 C23 1.361(3) . ?
C22 C23 1.422(3) . ?
C22 C21 1.417(3) . ?
C23 H23 0.9500 . ?
C12 H12 0.9500 . ?
C19 C20 1.393(3) . ?
C3 C4 1.383(3) . ?
C3 C8 1.382(3) . ?
C21 H21 0.9500 . ?
C21 C20 1.363(3) . ?
C20 H20 0.9500 . ?
C36 H36 0.9500 . ?
C36 C35 1.380(3) . ?
C14 H14 0.9500 . ?
C14 C15 1.335(3) . ?
C15 H15 0.9500 . ?
C30 H30 1.0000 . ?
C1 H1 1.0000 . ?
C32 H32 0.9500 . ?
C32 C33 1.385(3) . ?
C4 H4 0.9500 . ?
C4 C5 1.408(4) . ?
C35 H35 0.9500 . ?
C35 C34 1.382(4) . ?
C8 H8 0.9500 . ?
C8 C7 1.391(3) . ?
C34 H34 0.9500 . ?
C34 C33 1.377(4) . ?
C5 H5 0.9500 . ?
C5 C6 1.373(5) . ?
C7 H7 0.9500 . ?
C7 C6 1.353(5) . ?
C33 H33 0.9500 . ?
C6 H6 0.9500 . ?

loop_
_geom_torsion_atom_site_label_1
_geom_torsion_atom_site_label_2
_geom_torsion_atom_site_label_3
_geom_torsion_atom_site_label_4
_geom_torsion
_geom_torsion_site_symmetry_1
_geom_torsion_site_symmetry_2
_geom_torsion_site_symmetry_3
_geom_torsion_site_symmetry_4
_geom_torsion_publ_flag
O5 C18 C16 C28 -3.70(19) . . . . ?
O5 C18 C16 C17 -128.49(16) . . . . ?
O5 C18 C16 C15 122.97(17) . . . . ?
O5 C19 C20 C21 -175.54(18) . . . . ?
O6 C25 C24 C23 179.72(18) . . . . ?
O4 C18 C16 C28 178.2(2) . . . . ?
O4 C18 C16 C17 53.4(3) . . . . ?
O4 C18 C16 C15 -55.1(3) . . . . ?
O2 N1 C1 O3 23.9(2) . . . . ?
O2 N1 C1 C2 142.9(2) . . . . ?
O1 N1 C1 O3 -159.8(2) . . . . ?
O1 N1 C1 C2 -40.7(3) . . . . ?
O8 N2 C30 O6 174.3(2) . . . . ?
O8 N2 C30 C29 -69.6(2) . . . . ?
C27 C28 C16 C17 -54.4(3) . . . . ?
C27 C28 C16 C18 -172.86(19) . . . . ?
C27 C28 C16 C15 71.6(3) . . . . ?
C27 C28 C19 O5 176.66(15) . . . . ?
C27 C28 C19 C20 -0.8(3) . . . . ?
C27 C26 C29 C31 -79.8(3) . . . . ?
C27 C26 C29 C30 163.5(2) . . . . ?
C27 C26 C25 O6 -177.07(16) . . . . ?
C27 C26 C25 C24 2.6(3) . . . . ?
C27 C22 C23 C24 0.3(3) . . . . ?
C27 C22 C21 C20 -0.9(3) . . . . ?
O7 N2 C30 O6 -7.9(3) . . . . ?
O7 N2 C30 C29 108.3(2) . . . . ?
C28 C27 C26 C29 -8.7(3) . . . . ?
C28 C27 C26 C25 174.35(17) . . . . ?
C28 C27 C22 C23 -175.86(16) . . . . ?
C28 C27 C22 C21 1.8(3) . . . . ?
C28 C16 C15 C14 -140.02(18) . . . . ?
C28 C19 C20 C21 1.7(3) . . . . ?
C26 C27 C28 C16 -5.4(3) . . . . ?
C26 C27 C28 C19 -178.99(18) . . . . ?
C26 C27 C22 C23 2.3(3) . . . . ?
C26 C27 C22 C21 179.99(17) . . . . ?
C26 C29 C31 C36 173.45(17) . . . . ?
C26 C29 C31 C32 -7.2(3) . . . . ?
C26 C29 C30 O6 27.74(19) . . . . ?
C26 C29 C30 N2 -89.13(17) . . . . ?
C26 C25 C24 C23 0.1(3) . . . . ?
C29 C26 C25 O6 5.2(2) . . . . ?
C29 C26 C25 C24 -175.13(19) . . . . ?
C29 C31 C36 C35 179.35(19) . . . . ?
C29 C31 C32 C33 -179.4(2) . . . . ?
C17 C13 C12 C11 -0.7(3) . . . . ?
C17 C13 C14 C15 -0.4(2) . . . . ?
C17 C9 C2 C3 -66.4(3) . . . . ?
C17 C9 C2 C1 173.2(2) . . . . ?
C17 C9 C10 O3 175.78(16) . . . . ?
C17 C9 C10 C11 -2.1(3) . . . . ?
C17 C16 C15 C14 -6.9(2) . . . . ?
C13 C17 C9 C2 179.90(19) . . . . ?
C13 C17 C9 C10 2.9(2) . . . . ?
C13 C17 C16 C28 141.48(16) . . . . ?
C13 C17 C16 C18 -104.57(17) . . . . ?
C13 C17 C16 C15 6.56(19) . . . . ?
C13 C14 C15 C16 4.8(2) . . . . ?
C9 C17 C13 C12 -1.6(3) . . . . ?
C9 C17 C13 C14 176.80(17) . . . . ?
C9 C17 C16 C28 -39.7(3) . . . . ?
C9 C17 C16 C18 74.3(2) . . . . ?
C9 C17 C16 C15 -174.60(18) . . . . ?
C9 C2 C3 C4 143.2(2) . . . . ?
C9 C2 C3 C8 -36.9(3) . . . . ?
C9 C2 C1 O3 18.2(2) . . . . ?
C9 C2 C1 N1 -99.67(17) . . . . ?
C18 O5 C19 C28 -4.1(2) . . . . ?
C18 O5 C19 C20 173.53(18) . . . . ?
C18 C16 C15 C14 106.92(18) . . . . ?
C2 C9 C10 O3 -1.9(2) . . . . ?
C2 C9 C10 C11 -179.83(19) . . . . ?
C2 C3 C4 C5 -179.7(2) . . . . ?
C2 C3 C8 C7 179.7(2) . . . . ?
C16 C28 C19 O5 1.5(2) . . . . ?
C16 C28 C19 C20 -175.89(18) . . . . ?
C16 C17 C13 C12 177.37(17) . . . . ?
C16 C17 C13 C14 -4.2(2) . . . . ?
C16 C17 C9 C2 1.2(3) . . . . ?
C16 C17 C9 C10 -175.82(18) . . . . ?
C31 C29 C30 O6 -92.87(19) . . . . ?
C31 C29 C30 N2 150.25(16) . . . . ?
C31 C36 C35 C34 0.2(4) . . . . ?
C31 C32 C33 C34 0.0(4) . . . . ?
C25 O6 C30 N2 89.78(18) . . . . ?
C25 O6 C30 C29 -26.1(2) . . . . ?
C25 C26 C29 C31 97.46(18) . . . . ?
C25 C26 C29 C30 -19.28(19) . . . . ?
C25 C24 C23 C22 -1.5(3) . . . . ?
C22 C27 C28 C16 172.62(18) . . . . ?
C22 C27 C28 C19 -1.0(3) . . . . ?
C22 C27 C26 C29 173.35(18) . . . . ?
C22 C27 C26 C25 -3.6(3) . . . . ?
C22 C21 C20 C19 -0.8(3) . . . . ?
C23 C22 C21 C20 176.81(18) . . . . ?
C12 C13 C14 C15 177.8(2) . . . . ?
C12 C11 C10 O3 -177.76(19) . . . . ?
C12 C11 C10 C9 -0.1(3) . . . . ?
C19 O5 C18 O4 -176.99(19) . . . . ?
C19 O5 C18 C16 4.8(2) . . . . ?
C19 C28 C16 C17 119.75(18) . . . . ?
C19 C28 C16 C18 1.26(19) . . . . ?
C19 C28 C16 C15 -114.29(19) . . . . ?
C10 O3 C1 N1 100.23(17) . . . . ?
C10 O3 C1 C2 -20.3(2) . . . . ?
C10 C9 C2 C3 110.76(19) . . . . ?
C10 C9 C2 C1 -9.59(19) . . . . ?
C10 C11 C12 C13 1.5(3) . . . . ?
C3 C2 C1 O3 -102.48(19) . . . . ?
C3 C2 C1 N1 139.65(17) . . . . ?
C3 C4 C5 C6 -0.2(4) . . . . ?
C3 C8 C7 C6 0.1(5) . . . . ?
C21 C22 C23 C24 -177.42(19) . . . . ?
C36 C31 C32 C33 -0.1(4) . . . . ?
C36 C35 C34 C33 -0.3(4) . . . . ?
C14 C13 C12 C11 -178.7(2) . . . . ?
C30 O6 C25 C26 13.4(2) . . . . ?
C30 O6 C25 C24 -166.28(19) . . . . ?
C30 C29 C31 C36 -76.3(2) . . . . ?
C30 C29 C31 C32 103.0(2) . . . . ?
C1 O3 C10 C9 14.1(2) . . . . ?
C1 O3 C10 C11 -168.01(19) . . . . ?
C1 C2 C3 C4 -104.2(2) . . . . ?
C1 C2 C3 C8 75.6(3) . . . . ?
C32 C31 C36 C35 0.0(3) . . . . ?
C4 C3 C8 C7 -0.4(4) . . . . ?
C4 C5 C6 C7 -0.1(5) . . . . ?
C35 C34 C33 C32 0.2(4) . . . . ?
C8 C3 C4 C5 0.5(3) . . . . ?
C8 C7 C6 C5 0.2(5) . . . . ?
